data_4509705
loop_
_publ_author_name
'Yin, Pei-Xiu'
'Zhang, Jian'
'Li, Zhao-Ji'
'Qin, Ye-Yan'
'Cheng, Jian-Kai'
'Zhang, Lei'
'Lin, Qi-Pu'
'Yao, Yuan-Gen'

_publ_section_title
;
 Supramolecular Isomerism and Various Chain/Layer Substructures in
 Silver(I) Compounds: Syntheses, Structures, and Luminescent Properties
;
_journal_issue 11
_journal_name_full 'Crystal Growth &amp; Design'
_journal_page_first 4884
_journal_paper_doi 10.1021/cg9006839
_journal_volume 9
_journal_year 2009
_chemical_formula_moiety 'C19 H13 Ag N O4'
_chemical_formula_sum 'C19 H13 Ag N O4'
_chemical_formula_weight 427.17
_chemical_name_systematic
; 
 ? 
;
_space_group_IT_number 15
_symmetry_cell_setting monoclinic
_symmetry_space_group_name_Hall '-C 2yc'
_symmetry_space_group_name_H-M 'C 1 2/c 1'
_atom_sites_solution_hydrogens geom
_atom_sites_solution_primary direct
_atom_sites_solution_secondary difmap
_audit_creation_method SHELXL-97
_cell_angle_alpha 90.00
_cell_angle_beta 99.635(3)
_cell_angle_gamma 90.00
_cell_formula_units_Z 8
_cell_length_a 29.487(3)
_cell_length_b 14.8474(12)
_cell_length_c 7.5179(6)
_cell_measurement_reflns_used 3791
_cell_measurement_temperature 293(2)
_cell_measurement_theta_max 27.4835
_cell_measurement_theta_min 2.5113
_cell_volume 3244.9(5)
_computing_cell_refinement 'Bruker XSCANS'
_computing_data_collection 'Bruker XSCANS'
_computing_data_reduction 'Bruker SHELXTL'
_computing_molecular_graphics 'Bruker SHELXTL'
_computing_publication_material 'Bruker SHELXTL'
_computing_structure_refinement 'SHELXL-97 (Sheldrick, 1997)'
_computing_structure_solution 'SHELXS-97 (Sheldrick, 1990)'
_diffrn_ambient_temperature 293(2)
_diffrn_measured_fraction_theta_full 0.994
_diffrn_measured_fraction_theta_max 0.994
_diffrn_measurement_device_type 'Bruker P4'
_diffrn_measurement_method '\w scans'
_diffrn_radiation_monochromator graphite
_diffrn_radiation_source 'fine-focus sealed tube'
_diffrn_radiation_type MoK\a
_diffrn_radiation_wavelength 0.71073
_diffrn_reflns_av_R_equivalents 0.0209
_diffrn_reflns_av_sigmaI/netI 0.0199
_diffrn_reflns_limit_h_max 38
_diffrn_reflns_limit_h_min -38
_diffrn_reflns_limit_k_max 19
_diffrn_reflns_limit_k_min -11
_diffrn_reflns_limit_l_max 9
_diffrn_reflns_limit_l_min -9
_diffrn_reflns_number 12036
_diffrn_reflns_theta_full 27.48
_diffrn_reflns_theta_max 27.48
_diffrn_reflns_theta_min 2.51
_diffrn_standards_decay_% none
_diffrn_standards_interval_count none
_diffrn_standards_interval_time none
_diffrn_standards_number none
_exptl_absorpt_coefficient_mu 1.266
_exptl_absorpt_correction_T_max 0.939
_exptl_absorpt_correction_T_min 0.796
_exptl_absorpt_correction_type multi-scan
_exptl_absorpt_process_details crystalclear
_exptl_crystal_colour Orange
_exptl_crystal_density_diffrn 1.749
_exptl_crystal_density_method 'not measured'
_exptl_crystal_description Prism
_exptl_crystal_F_000 1704
_exptl_crystal_size_max 0.2000
_exptl_crystal_size_mid 0.1500
_exptl_crystal_size_min 0.0500
_refine_diff_density_max 0.330
_refine_diff_density_min -0.309
_refine_diff_density_rms 0.058
_refine_ls_extinction_method none
_refine_ls_goodness_of_fit_ref 1.009
_refine_ls_hydrogen_treatment constr
_refine_ls_matrix_type full
_refine_ls_number_parameters 229
_refine_ls_number_reflns 3728
_refine_ls_number_restraints 1
_refine_ls_restrained_S_all 1.009
_refine_ls_R_factor_all 0.0375
_refine_ls_R_factor_gt 0.0288
_refine_ls_shift/su_max 0.000
_refine_ls_shift/su_mean 0.000
_refine_ls_structure_factor_coef Fsqd
_refine_ls_weighting_details 'calc w=1/[\s^2^(Fo^2^)+(0.0280P)^2^+4.8838P] where P=(Fo^2^+2Fc^2^)/3'
_refine_ls_weighting_scheme calc
_refine_ls_wR_factor_gt 0.0607
_refine_ls_wR_factor_ref 0.0670
_reflns_number_gt 3161
_reflns_number_total 3728
_reflns_threshold_expression >2sigma(I)
_cod_data_source_file cg9006839sup1.cif
_cod_data_source_block 3
_cod_depositor_comments
;
The following automatic conversions were performed:

'_symmetry_cell_setting' value 'Monoclinic' changed to 'monoclinic'
according to /home/saulius/struct/CIF-dictionaries/cif_core.dic
dictionary named 'cif_core.dic' version 2.4.2 from
2011-04-26.

'_exptl_absorpt_correction_type' value 'Multi-scan'
changed to 'multi-scan' according to
/home/saulius/struct/CIF-dictionaries/cif_core.dic dictionary named
'cif_core.dic' version 2.4.2 from 2011-04-26.

Automatic conversion script
Id: cif_fix_values 1891 2012-01-12 08:04:46Z andrius 
;
_cod_original_cell_volume 3245.0(5)
_cod_original_sg_symbol_H-M C2/c
_cod_database_code 4509705

loop_
_symmetry_equiv_pos_as_xyz
'x, y, z'
'-x, y, -z+1/2'
'x+1/2, y+1/2, z'
'-x+1/2, y+1/2, -z+1/2'
'-x, -y, -z'
'x, -y, z-1/2'
'-x+1/2, -y+1/2, -z'
'x+1/2, -y+1/2, z-1/2'

loop_
_atom_site_label
_atom_site_type_symbol
_atom_site_fract_x
_atom_site_fract_y
_atom_site_fract_z
_atom_site_U_iso_or_equiv
_atom_site_adp_type
_atom_site_occupancy
_atom_site_symmetry_multiplicity
_atom_site_calc_flag
_atom_site_refinement_flags
Ag1 Ag 0.0000 0.227989(17) 0.2500 0.04327(9) Uani 1 2 d S
Ag2 Ag 0.0000 0.028690(18) 0.2500 0.05250(11) Uani 1 2 d S
O1 O 0.07082(5) 0.19821(11) 0.1952(2) 0.0374(4) Uani 1 1 d .
O2 O 0.06634(6) 0.04819(12) 0.1714(3) 0.0489(5) Uani 1 1 d .
O3 O 0.11661(6) 0.32936(12) 0.0635(2) 0.0413(4) Uani 1 1 d D
H3A H 0.1025 0.2924 0.1144 0.062 Uiso 1 1 calc RD
O4 O 0.17607(8) 0.42009(13) 0.1350(3) 0.0580(5) Uani 1 1 d .
N1 N 0.0000 -0.13321(18) 0.2500 0.0380(6) Uani 1 2 d S
N2 N 0.0000 -0.61114(18) 0.2500 0.0318(6) Uani 1 2 d S
C1 C 0.17118(7) 0.16809(14) 0.2442(3) 0.0255(4) Uani 1 1 d .
C7 C 0.16362(7) 0.22926(14) 0.3948(3) 0.0249(4) Uani 1 1 d .
C2 C 0.13650(7) 0.11592(14) 0.1427(3) 0.0266(4) Uani 1 1 d .
C8 C 0.15860(7) 0.32221(14) 0.3666(3) 0.0279(4) Uani 1 1 d .
C9 C 0.15785(8) 0.38047(15) 0.5098(3) 0.0327(5) Uani 1 1 d .
H9 H 0.1561 0.4423 0.4897 0.039 Uiso 1 1 calc R
C3 C 0.14712(8) 0.05773(15) 0.0103(3) 0.0318(5) Uani 1 1 d .
H3 H 0.1241 0.0225 -0.0554 0.038 Uiso 1 1 calc R
C4 C 0.19153(8) 0.05196(16) -0.0241(3) 0.0362(5) Uani 1 1 d .
H4 H 0.1983 0.0136 -0.1140 0.043 Uiso 1 1 calc R
C10 C 0.15973(8) 0.34712(17) 0.6823(3) 0.0358(5) Uani 1 1 d .
H10 H 0.1585 0.3862 0.7781 0.043 Uiso 1 1 calc R
C11 C 0.16347(8) 0.25559(17) 0.7115(3) 0.0372(5) Uani 1 1 d .
H11 H 0.1641 0.2327 0.8270 0.045 Uiso 1 1 calc R
C5 C 0.22597(8) 0.10296(17) 0.0747(3) 0.0395(6) Uani 1 1 d .
H5 H 0.2560 0.0987 0.0522 0.047 Uiso 1 1 calc R
C12 C 0.16627(8) 0.19742(16) 0.5694(3) 0.0331(5) Uani 1 1 d .
H12 H 0.1700 0.1360 0.5917 0.040 Uiso 1 1 calc R
C6 C 0.21572(8) 0.16042(16) 0.2073(3) 0.0341(5) Uani 1 1 d .
H6 H 0.2391 0.1947 0.2732 0.041 Uiso 1 1 calc R
C14 C 0.15216(9) 0.36132(15) 0.1804(3) 0.0360(5) Uani 1 1 d .
C13 C 0.08737(7) 0.12104(15) 0.1730(3) 0.0301(5) Uani 1 1 d .
C15 C 0.03522(8) -0.17967(16) 0.2075(4) 0.0407(6) Uani 1 1 d .
H15 H 0.0600 -0.1480 0.1766 0.049 Uiso 1 1 calc R
C16 C 0.03682(8) -0.27302(15) 0.2068(3) 0.0373(5) Uani 1 1 d .
H16 H 0.0624 -0.3028 0.1777 0.045 Uiso 1 1 calc R
C17 C 0.0000 -0.3215(2) 0.2500 0.0294(6) Uani 1 2 d S
C18 C 0.0000 -0.4218(2) 0.2500 0.0290(6) Uani 1 2 d S
C19 C -0.03955(8) -0.47089(15) 0.1848(3) 0.0334(5) Uani 1 1 d .
H19 H -0.0669 -0.4414 0.1404 0.040 Uiso 1 1 calc R
C20 C -0.03773(8) -0.56414(15) 0.1866(3) 0.0343(5) Uani 1 1 d .
H20 H -0.0644 -0.5957 0.1409 0.041 Uiso 1 1 calc R

loop_
_atom_site_aniso_label
_atom_site_aniso_U_11
_atom_site_aniso_U_22
_atom_site_aniso_U_33
_atom_site_aniso_U_23
_atom_site_aniso_U_13
_atom_site_aniso_U_12
Ag1 0.02965(13) 0.02762(14) 0.0753(2) 0.000 0.01674(12) 0.000
Ag2 0.03249(14) 0.02821(15) 0.1009(3) 0.000 0.02298(15) 0.000
O1 0.0269(8) 0.0316(9) 0.0552(11) -0.0024(8) 0.0109(7) 0.0028(7)
O2 0.0327(9) 0.0321(9) 0.0850(14) 0.0010(9) 0.0193(9) -0.0037(7)
O3 0.0544(10) 0.0398(10) 0.0291(9) 0.0075(7) 0.0053(8) 0.0061(8)
O4 0.0854(15) 0.0376(10) 0.0538(12) 0.0107(9) 0.0199(11) -0.0138(11)
N1 0.0330(14) 0.0267(14) 0.0535(18) 0.000 0.0051(12) 0.000
N2 0.0301(13) 0.0269(13) 0.0379(15) 0.000 0.0047(11) 0.000
C1 0.0294(10) 0.0199(10) 0.0278(11) 0.0023(8) 0.0065(8) 0.0014(8)
C7 0.0245(9) 0.0238(10) 0.0266(11) -0.0006(8) 0.0048(8) -0.0001(8)
C2 0.0275(10) 0.0229(10) 0.0299(11) 0.0026(9) 0.0065(8) 0.0021(8)
C8 0.0314(10) 0.0245(10) 0.0287(11) 0.0027(9) 0.0078(9) 0.0003(9)
C9 0.0367(11) 0.0250(11) 0.0367(12) -0.0043(9) 0.0072(9) 0.0002(9)
C3 0.0358(11) 0.0252(11) 0.0339(12) -0.0034(9) 0.0041(9) -0.0015(9)
C4 0.0447(13) 0.0308(12) 0.0360(13) -0.0066(10) 0.0148(10) 0.0040(10)
C10 0.0343(11) 0.0413(13) 0.0314(12) -0.0132(10) 0.0038(9) -0.0013(10)
C11 0.0442(13) 0.0442(14) 0.0239(11) 0.0015(10) 0.0072(9) 0.0012(11)
C5 0.0310(11) 0.0425(14) 0.0480(15) -0.0035(11) 0.0157(10) 0.0042(10)
C12 0.0411(12) 0.0271(11) 0.0314(12) 0.0049(9) 0.0070(9) 0.0019(10)
C6 0.0295(11) 0.0364(12) 0.0372(13) -0.0063(10) 0.0080(9) -0.0035(9)
C14 0.0520(14) 0.0236(11) 0.0354(13) 0.0002(9) 0.0157(11) 0.0073(10)
C13 0.0268(10) 0.0298(11) 0.0333(12) 0.0016(9) 0.0038(8) 0.0005(9)
C15 0.0345(12) 0.0264(12) 0.0615(17) 0.0019(11) 0.0091(11) -0.0049(10)
C16 0.0295(11) 0.0273(12) 0.0560(16) -0.0015(11) 0.0102(10) 0.0026(9)
C17 0.0274(14) 0.0228(15) 0.0365(17) 0.000 0.0006(12) 0.000
C18 0.0315(15) 0.0232(15) 0.0326(17) 0.000 0.0059(12) 0.000
C19 0.0278(11) 0.0258(11) 0.0446(14) 0.0008(10) 0.0004(9) 0.0015(9)
C20 0.0303(11) 0.0261(11) 0.0446(14) -0.0015(10) 0.0012(10) -0.0044(9)

loop_
_atom_type_symbol
_atom_type_description
_atom_type_scat_dispersion_real
_atom_type_scat_dispersion_imag
_atom_type_scat_source
C C 0.0033 0.0016 'International Tables Vol C Tables 4.2.6.8 and 6.1.1.4'
H H 0.0000 0.0000 'International Tables Vol C Tables 4.2.6.8 and 6.1.1.4'
N N 0.0061 0.0033 'International Tables Vol C Tables 4.2.6.8 and 6.1.1.4'
O O 0.0106 0.0060 'International Tables Vol C Tables 4.2.6.8 and 6.1.1.4'
Ag Ag -0.8971 1.1015 'International Tables Vol C Tables 4.2.6.8 and 6.1.1.4'

loop_
_geom_angle_atom_site_label_1
_geom_angle_atom_site_label_2
_geom_angle_atom_site_label_3
_geom_angle
_geom_angle_site_symmetry_1
_geom_angle_site_symmetry_3
O1 Ag1 O1 157.22(9) . 2
O1 Ag1 N2 101.39(4) . 1_565
O1 Ag1 N2 101.39(4) 2 1_565
O1 Ag1 Ag2 78.61(4) . .
O1 Ag1 Ag2 78.61(4) 2 .
N2 Ag1 Ag2 180.0 1_565 .
O2 Ag2 O2 164.56(10) 2 .
O2 Ag2 N1 97.72(5) 2 .
O2 Ag2 N1 97.72(5) . .
O2 Ag2 Ag1 82.28(5) 2 .
O2 Ag2 Ag1 82.28(5) . .
N1 Ag2 Ag1 180.0 . .
C13 O1 Ag1 126.46(14) . .
C13 O2 Ag2 125.93(16) . .
C14 O3 H3A 109.5 . .
C15 N1 C15 117.5(3) . 2
C15 N1 Ag2 121.25(14) . .
C15 N1 Ag2 121.25(14) 2 .
C20 N2 C20 116.8(3) 2 .
C20 N2 Ag1 121.59(14) 2 1_545
C20 N2 Ag1 121.59(14) . 1_545
C6 C1 C2 118.2(2) . .
C6 C1 C7 117.74(19) . .
C2 C1 C7 123.98(18) . .
C12 C7 C8 117.88(19) . .
C12 C7 C1 121.19(19) . .
C8 C7 C1 120.58(18) . .
C3 C2 C1 120.04(19) . .
C3 C2 C13 118.46(19) . .
C1 C2 C13 121.50(19) . .
C9 C8 C7 120.9(2) . .
C9 C8 C14 117.93(19) . .
C7 C8 C14 121.13(19) . .
C10 C9 C8 120.2(2) . .
C10 C9 H9 119.9 . .
C8 C9 H9 119.9 . .
C4 C3 C2 120.4(2) . .
C4 C3 H3 119.8 . .
C2 C3 H3 119.8 . .
C3 C4 C5 120.1(2) . .
C3 C4 H4 120.0 . .
C5 C4 H4 120.0 . .
C11 C10 C9 119.5(2) . .
C11 C10 H10 120.2 . .
C9 C10 H10 120.2 . .
C10 C11 C12 120.3(2) . .
C10 C11 H11 119.8 . .
C12 C11 H11 119.8 . .
C4 C5 C6 119.7(2) . .
C4 C5 H5 120.1 . .
C6 C5 H5 120.1 . .
C7 C12 C11 121.1(2) . .
C7 C12 H12 119.5 . .
C11 C12 H12 119.5 . .
C5 C6 C1 121.4(2) . .
C5 C6 H6 119.3 . .
C1 C6 H6 119.3 . .
O4 C14 O3 120.1(2) . .
O4 C14 C8 123.8(2) . .
O3 C14 C8 116.1(2) . .
O2 C13 O1 125.8(2) . .
O2 C13 C2 116.4(2) . .
O1 C13 C2 117.84(19) . .
N1 C15 C16 123.2(2) . .
N1 C15 H15 118.4 . .
C16 C15 H15 118.4 . .
C17 C16 C15 119.3(2) . .
C17 C16 H16 120.3 . .
C15 C16 H16 120.3 . .
C16 C17 C16 117.4(3) . 2
C16 C17 C18 121.31(14) . .
C16 C17 C18 121.31(14) 2 .
C19 C18 C19 116.9(3) 2 .
C19 C18 C17 121.56(14) 2 .
C19 C18 C17 121.56(14) . .
C20 C19 C18 119.4(2) . .
C20 C19 H19 120.3 . .
C18 C19 H19 120.3 . .
N2 C20 C19 123.8(2) . .
N2 C20 H20 118.1 . .
C19 C20 H20 118.1 . .

loop_
_geom_bond_atom_site_label_1
_geom_bond_atom_site_label_2
_geom_bond_distance
_geom_bond_site_symmetry_2
Ag1 O1 2.2391(15) .
Ag1 O1 2.2391(15) 2
Ag1 N2 2.389(3) 1_565
Ag1 Ag2 2.9591(4) .
Ag2 O2 2.1556(17) 2
Ag2 O2 2.1556(17) .
Ag2 N1 2.404(3) .
O1 C13 1.267(3) .
O2 C13 1.246(3) .
O3 C14 1.337(3) .
O3 H3A 0.8200 .
O4 C14 1.207(3) .
N1 C15 1.330(3) .
N1 C15 1.330(3) 2
N2 C20 1.332(3) 2
N2 C20 1.332(3) .
N2 Ag1 2.389(3) 1_545
C1 C6 1.392(3) .
C1 C2 1.402(3) .
C1 C7 1.497(3) .
C7 C12 1.385(3) .
C7 C8 1.400(3) .
C2 C3 1.393(3) .
C2 C13 1.506(3) .
C8 C9 1.384(3) .
C8 C14 1.498(3) .
C9 C10 1.381(3) .
C9 H9 0.9300 .
C3 C4 1.379(3) .
C3 H3 0.9300 .
C4 C5 1.380(3) .
C4 H4 0.9300 .
C10 C11 1.378(3) .
C10 H10 0.9300 .
C11 C12 1.387(3) .
C11 H11 0.9300 .
C5 C6 1.383(3) .
C5 H5 0.9300 .
C12 H12 0.9300 .
C6 H6 0.9300 .
C15 C16 1.387(3) .
C15 H15 0.9300 .
C16 C17 1.386(3) .
C16 H16 0.9300 .
C17 C16 1.386(3) 2
C17 C18 1.488(4) .
C18 C19 1.393(3) 2
C18 C19 1.393(3) .
C19 C20 1.385(3) .
C19 H19 0.9300 .
C20 H20 0.9300 .

loop_
_geom_hbond_atom_site_label_D
_geom_hbond_atom_site_label_H
_geom_hbond_atom_site_label_A
_geom_hbond_distance_DH
_geom_hbond_distance_HA
_geom_hbond_distance_DA
_geom_hbond_angle_DHA
O3 H3A O1 0.82 1.84 2.654(2) 170.6
